data_7001078
loop_
_publ_author_name
'Kopylovich, Maximilian N.'
'Lasri, Jamal'
'Guedes da Silva, M. F\'atima C.'
'Pombeiro, Armando J. L.'

_publ_section_title
;
 Single-pot template transformations of cyanopyridines on a PdII
 centre: syntheses of ketoimine and
 2,4-dipyridyl-1,3,5-triazapentadiene palladium(II) complexes and their
 catalytic activity for microwave-assisted Suzuki--Miyaura and Heck
 reactions
;
_journal_issue 16
_journal_name_full 'Dalton Transactions'
_journal_page_first 3074
_journal_page_last 3084
_journal_paper_doi 10.1039/b820680e
_journal_year 2009
_chemical_formula_moiety 'C24 H20 N10 Pd'
_chemical_formula_sum 'C24 H20 N10 Pd'
_chemical_formula_weight 554.90
_chemical_name_systematic
;
?
;
_space_group_IT_number 14
_symmetry_cell_setting monoclinic
_symmetry_space_group_name_Hall '-P 2yn'
_symmetry_space_group_name_H-M 'P 1 21/n 1'
_atom_sites_solution_hydrogens geom
_atom_sites_solution_primary direct
_atom_sites_solution_secondary difmap
_audit_creation_method SHELXL-97
_cell_angle_alpha 90.00
_cell_angle_beta 102.660(8)
_cell_angle_gamma 90.00
_cell_formula_units_Z 2
_cell_length_a 6.1888(7)
_cell_length_b 15.910(2)
_cell_length_c 11.4138(13)
_cell_measurement_reflns_used 4278
_cell_measurement_temperature 150(2)
_cell_measurement_theta_max 28.22
_cell_measurement_theta_min 2.56
_cell_volume 1096.5(2)
_computing_cell_refinement 'Bruker SMART'
_computing_data_collection 'Bruker SMART'
_computing_data_reduction 'Bruker SAINT'
_computing_molecular_graphics 'Ortep-3 for Windows (Farrugia, 1997)'
_computing_structure_refinement 'SHELXL-97 (Sheldrick, 1997)'
_computing_structure_solution 'WinGX v.1.70.01 (Farrugia, 1999)'
_diffrn_ambient_temperature 150(2)
_diffrn_measured_fraction_theta_full 0.998
_diffrn_measured_fraction_theta_max 0.998
_diffrn_measurement_device_type 'CCD area detector'
_diffrn_measurement_method 'phi and omega scans'
_diffrn_radiation_monochromator graphite
_diffrn_radiation_source 'fine-focus sealed tube'
_diffrn_radiation_type MoK\a
_diffrn_radiation_wavelength 0.71073
_diffrn_reflns_av_R_equivalents 0.0366
_diffrn_reflns_av_sigmaI/netI 0.0330
_diffrn_reflns_limit_h_max 8
_diffrn_reflns_limit_h_min -8
_diffrn_reflns_limit_k_max 21
_diffrn_reflns_limit_k_min -18
_diffrn_reflns_limit_l_max 13
_diffrn_reflns_limit_l_min -15
_diffrn_reflns_number 10220
_diffrn_reflns_theta_full 28.25
_diffrn_reflns_theta_max 28.25
_diffrn_reflns_theta_min 2.23
_exptl_absorpt_coefficient_mu 0.884
_exptl_absorpt_correction_T_max 0.9755
_exptl_absorpt_correction_T_min 0.9068
_exptl_absorpt_correction_type multi-scan
_exptl_absorpt_process_details sadabs
_exptl_crystal_colour yellow
_exptl_crystal_density_diffrn 1.681
_exptl_crystal_density_method 'not measured'
_exptl_crystal_description plate
_exptl_crystal_F_000 560
_exptl_crystal_size_max 0.10
_exptl_crystal_size_mid 0.05
_exptl_crystal_size_min 0.02
_refine_diff_density_max 0.492
_refine_diff_density_min -0.410
_refine_diff_density_rms 0.069
_refine_ls_extinction_method none
_refine_ls_goodness_of_fit_ref 1.029
_refine_ls_hydrogen_treatment mixed
_refine_ls_matrix_type full
_refine_ls_number_parameters 168
_refine_ls_number_reflns 2709
_refine_ls_number_restraints 0
_refine_ls_restrained_S_all 1.029
_refine_ls_R_factor_all 0.0362
_refine_ls_R_factor_gt 0.0249
_refine_ls_shift/su_max 0.001
_refine_ls_shift/su_mean 0.000
_refine_ls_structure_factor_coef Fsqd
_refine_ls_weighting_details 'calc w=1/[\s^2^(Fo^2^)+(0.0290P)^2^+0.3130P] where P=(Fo^2^+2Fc^2^)/3'
_refine_ls_weighting_scheme calc
_refine_ls_wR_factor_gt 0.0576
_refine_ls_wR_factor_ref 0.0619
_reflns_number_gt 2159
_reflns_number_total 2709
_reflns_threshold_expression >2sigma(I)
_cod_data_source_file b820680e.txt
_cod_data_source_block max930acet=compound5a
_cod_depositor_comments
;
The following automatic conversions were performed:
'_symmetry_cell_setting' value 'Monoclinic' changed to 'monoclinic'
according to '/home/saulius/struct/CIF-dictionaries/cif_core.dic'
dictionary named 'cif_core.dic' version 2.4.1 from 2010-06-29.

Automatic conversion script
Id: cif_fix_enum 1527 2010-12-29 10:47:43Z saulius 
;
_cod_original_sg_symbol_H-M 'P 21/n'
_cod_database_code 7001078

loop_
_symmetry_equiv_pos_as_xyz
'x, y, z'
'-x+1/2, y+1/2, -z+1/2'
'-x, -y, -z'
'x-1/2, -y-1/2, z-1/2'

loop_
_atom_site_label
_atom_site_type_symbol
_atom_site_fract_x
_atom_site_fract_y
_atom_site_fract_z
_atom_site_U_iso_or_equiv
_atom_site_adp_type
_atom_site_occupancy
_atom_site_symmetry_multiplicity
_atom_site_calc_flag
_atom_site_refinement_flags
_atom_site_disorder_assembly
_atom_site_disorder_group
H2 H 0.108(4) 0.4209(16) -0.172(2) 0.025(6) Uiso 1 1 d . . .
H1 H 0.245(5) 0.4824(15) 0.209(2) 0.030(7) Uiso 1 1 d . . .
C10 C 0.4198(3) 0.42602(13) 0.13603(17) 0.0179(4) Uani 1 1 d . . .
C11 C 0.5863(3) 0.41588(13) 0.25240(17) 0.0192(4) Uani 1 1 d . . .
C12 C 0.8034(3) 0.39290(14) 0.25472(19) 0.0234(4) Uani 1 1 d . . .
H12 H 0.8496 0.3814 0.1823 0.028 Uiso 1 1 calc R . .
C13 C 0.9511(4) 0.38710(15) 0.36419(19) 0.0271(5) Uani 1 1 d . . .
H13 H 1.1016 0.3729 0.3682 0.032 Uiso 1 1 calc R . .
C14 C 0.8768(4) 0.40228(15) 0.46815(19) 0.0288(5) Uani 1 1 d . . .
H14 H 0.9737 0.3974 0.5449 0.035 Uiso 1 1 calc R . .
C15 C 0.6576(4) 0.42473(16) 0.45718(19) 0.0305(5) Uani 1 1 d . . .
H15 H 0.6067 0.4349 0.5286 0.037 Uiso 1 1 calc R . .
C20 C 0.3463(3) 0.39359(13) -0.06893(17) 0.0190(4) Uani 1 1 d . . .
C21 C 0.4366(3) 0.34932(13) -0.16510(18) 0.0202(4) Uani 1 1 d . . .
C22 C 0.6565(3) 0.32391(13) -0.14452(19) 0.0231(4) Uani 1 1 d . . .
H22 H 0.7534 0.3330 -0.0687 0.028 Uiso 1 1 calc R . .
C23 C 0.7321(4) 0.28494(15) -0.2368(2) 0.0279(5) Uani 1 1 d . . .
H23 H 0.8824 0.2680 -0.2260 0.033 Uiso 1 1 calc R . .
C24 C 0.5838(4) 0.27128(15) -0.3449(2) 0.0310(5) Uani 1 1 d . . .
H24 H 0.6292 0.2437 -0.4093 0.037 Uiso 1 1 calc R . .
C25 C 0.3684(4) 0.29872(16) -0.3569(2) 0.0325(5) Uani 1 1 d . . .
H25 H 0.2674 0.2891 -0.4312 0.039 Uiso 1 1 calc R . .
N1 N 0.2399(3) 0.46810(12) 0.13807(16) 0.0202(3) Uani 1 1 d . . .
N2 N 0.1539(3) 0.43036(12) -0.10105(15) 0.0208(4) Uani 1 1 d . . .
N3 N 0.4793(3) 0.39000(11) 0.04107(15) 0.0197(4) Uani 1 1 d . . .
N10 N 0.5134(3) 0.43293(13) 0.35252(15) 0.0260(4) Uani 1 1 d . . .
N20 N 0.2933(3) 0.33796(12) -0.27026(16) 0.0266(4) Uani 1 1 d . . .
Pd1 Pd 0.0000 0.5000 0.0000 0.01700(7) Uani 1 2 d S . .

loop_
_atom_site_aniso_label
_atom_site_aniso_U_11
_atom_site_aniso_U_22
_atom_site_aniso_U_33
_atom_site_aniso_U_23
_atom_site_aniso_U_13
_atom_site_aniso_U_12
C10 0.0162(9) 0.0182(10) 0.0182(9) 0.0011(7) 0.0014(7) -0.0011(8)
C11 0.0176(10) 0.0195(10) 0.0194(9) 0.0016(8) 0.0014(8) 0.0013(8)
C12 0.0199(10) 0.0285(12) 0.0219(10) 0.0014(8) 0.0051(8) 0.0031(9)
C13 0.0171(10) 0.0320(12) 0.0298(11) 0.0009(9) 0.0001(9) 0.0040(9)
C14 0.0286(12) 0.0321(13) 0.0210(10) -0.0005(9) -0.0049(9) 0.0083(10)
C15 0.0298(12) 0.0415(14) 0.0194(10) -0.0011(9) 0.0034(9) 0.0112(10)
C20 0.0184(10) 0.0179(10) 0.0203(10) -0.0007(7) 0.0036(8) -0.0011(8)
C21 0.0219(10) 0.0191(10) 0.0199(10) 0.0005(8) 0.0053(8) 0.0002(8)
C22 0.0213(10) 0.0218(11) 0.0260(10) -0.0003(8) 0.0045(8) -0.0001(9)
C23 0.0231(11) 0.0265(12) 0.0361(12) -0.0004(9) 0.0107(9) 0.0043(9)
C24 0.0381(13) 0.0305(13) 0.0280(12) -0.0006(9) 0.0150(10) 0.0088(11)
C25 0.0367(13) 0.0376(14) 0.0213(11) -0.0044(9) 0.0024(10) 0.0085(11)
N1 0.0184(8) 0.0251(9) 0.0165(8) -0.0006(7) 0.0026(7) 0.0024(7)
N2 0.0192(9) 0.0264(10) 0.0155(8) -0.0025(7) 0.0013(7) 0.0027(7)
N3 0.0176(9) 0.0229(9) 0.0176(8) -0.0012(7) 0.0017(6) 0.0021(7)
N10 0.0212(9) 0.0363(11) 0.0190(8) -0.0001(7) 0.0011(7) 0.0085(8)
N20 0.0257(10) 0.0308(11) 0.0215(9) -0.0037(7) 0.0014(7) 0.0085(8)
Pd1 0.01416(11) 0.01993(11) 0.01598(10) -0.00079(9) 0.00126(7) 0.00237(9)

loop_
_atom_type_symbol
_atom_type_description
_atom_type_scat_dispersion_real
_atom_type_scat_dispersion_imag
_atom_type_scat_source
C C 0.0033 0.0016 'International Tables Vol C Tables 4.2.6.8 and 6.1.1.4'
H H 0.0000 0.0000 'International Tables Vol C Tables 4.2.6.8 and 6.1.1.4'
N N 0.0061 0.0033 'International Tables Vol C Tables 4.2.6.8 and 6.1.1.4'
Pd Pd -0.9988 1.0072 'International Tables Vol C Tables 4.2.6.8 and 6.1.1.4'

loop_
_geom_angle_atom_site_label_1
_geom_angle_atom_site_label_2
_geom_angle_atom_site_label_3
_geom_angle
_geom_angle_site_symmetry_1
_geom_angle_site_symmetry_3
_geom_angle_publ_flag
N1 C10 N3 128.17(19) . . ?
N1 C10 C11 117.56(17) . . ?
N3 C10 C11 114.27(17) . . ?
N10 C11 C12 122.74(19) . . ?
N10 C11 C10 115.94(17) . . ?
C12 C11 C10 121.29(17) . . ?
C13 C12 C11 118.77(19) . . ?
C13 C12 H12 120.6 . . ?
C11 C12 H12 120.6 . . ?
C12 C13 C14 119.07(19) . . ?
C12 C13 H13 120.5 . . ?
C14 C13 H13 120.5 . . ?
C15 C14 C13 118.1(2) . . ?
C15 C14 H14 120.9 . . ?
C13 C14 H14 120.9 . . ?
N10 C15 C14 123.9(2) . . ?
N10 C15 H15 118.0 . . ?
C14 C15 H15 118.0 . . ?
N2 C20 N3 128.04(19) . . ?
N2 C20 C21 117.72(18) . . ?
N3 C20 C21 114.24(17) . . ?
N20 C21 C22 122.96(19) . . ?
N20 C21 C20 115.86(18) . . ?
C22 C21 C20 121.17(19) . . ?
C23 C22 C21 118.8(2) . . ?
C23 C22 H22 120.6 . . ?
C21 C22 H22 120.6 . . ?
C24 C23 C22 118.6(2) . . ?
C24 C23 H23 120.7 . . ?
C22 C23 H23 120.7 . . ?
C25 C24 C23 118.4(2) . . ?
C25 C24 H24 120.8 . . ?
C23 C24 H24 120.8 . . ?
N20 C25 C24 124.0(2) . . ?
N20 C25 H25 118.0 . . ?
C24 C25 H25 118.0 . . ?
C10 N1 Pd1 127.72(14) . . ?
C10 N1 H1 107.7(19) . . ?
Pd1 N1 H1 124.5(18) . . ?
C20 N2 Pd1 127.66(15) . . ?
C20 N2 H2 107.3(17) . . ?
Pd1 N2 H2 125.1(17) . . ?
C20 N3 C10 120.96(17) . . ?
C15 N10 C11 117.31(18) . . ?
C25 N20 C21 117.18(19) . . ?
N1 Pd1 N1 180.00(11) . 3_565 ?
N1 Pd1 N2 87.01(7) . . ?
N1 Pd1 N2 92.99(7) 3_565 . ?
N1 Pd1 N2 92.99(7) . 3_565 ?
N1 Pd1 N2 87.01(7) 3_565 3_565 ?
N2 Pd1 N2 180.0 . 3_565 ?

loop_
_geom_bond_atom_site_label_1
_geom_bond_atom_site_label_2
_geom_bond_distance
_geom_bond_site_symmetry_2
_geom_bond_publ_flag
C10 N1 1.304(3) . ?
C10 N3 1.347(2) . ?
C10 C11 1.500(3) . ?
C11 N10 1.345(2) . ?
C11 C12 1.387(3) . ?
C12 C13 1.380(3) . ?
C12 H12 0.9500 . ?
C13 C14 1.384(3) . ?
C13 H13 0.9500 . ?
C14 C15 1.381(3) . ?
C14 H14 0.9500 . ?
C15 N10 1.332(3) . ?
C15 H15 0.9500 . ?
C20 N2 1.305(3) . ?
C20 N3 1.343(3) . ?
C20 C21 1.511(3) . ?
C21 N20 1.339(3) . ?
C21 C22 1.389(3) . ?
C22 C23 1.389(3) . ?
C22 H22 0.9500 . ?
C23 C24 1.383(3) . ?
C23 H23 0.9500 . ?
C24 C25 1.381(3) . ?
C24 H24 0.9500 . ?
C25 N20 1.336(3) . ?
C25 H25 0.9500 . ?
N1 Pd1 1.9799(18) . ?
N1 H1 0.84(3) . ?
N2 Pd1 1.9864(17) . ?
N2 H2 0.81(2) . ?
Pd1 N1 1.9799(18) 3_565 ?
Pd1 N2 1.9864(17) 3_565 ?
